data_2227754
loop_
_publ_author_name
'Sun, Tao'
'Li, Ke'
'Lai, Yulin'
'Chen, Ruihuan'
'Wu, Huilu'

_publ_section_title
;
 Aqua[1,3-bis(benzimidazol-2-yl)-2-oxapropane]diethanolmanganese(II)
 dipicrate ethanol disolvate
;
_journal_coeditor_code LH5083
_journal_issue 9
_journal_name_full 'Acta Crystallographica Section E'
_journal_page_first m1058
_journal_paper_doi 10.1107/S1600536810030357
_journal_volume 66
_journal_year 2010
_chemical_formula_iupac '[Mn (C16 H14 N4 O) (C2 H6 O)2 (H2 O)] (C6 H2 N3 O7)2, 2C2 H6 O'
_chemical_formula_moiety 'C20 H28 Mn N4 O4, 2(C6 H2 N3 O7), 2(C2 H6 O)'
_chemical_formula_sum 'C36 H44 Mn N10 O20'
_chemical_formula_weight 991.75
_chemical_name_systematic
;
Aqua[1,3-bis(benzimidazol-2-yl)-2-oxapropane]diethanolmanganese(II)
dipicrate ethanol disolvate
;
_space_group_IT_number 14
_symmetry_cell_setting monoclinic
_symmetry_space_group_name_Hall '-P 2ybc'
_symmetry_space_group_name_H-M 'P 1 21/c 1'
_atom_sites_solution_hydrogens geom
_atom_sites_solution_primary direct
_atom_sites_solution_secondary difmap
_cell_angle_alpha 90.00
_cell_angle_beta 98.5040(10)
_cell_angle_gamma 90.00
_cell_formula_units_Z 4
_cell_length_a 10.0519(3)
_cell_length_b 24.8584(8)
_cell_length_c 18.0291(7)
_cell_measurement_reflns_used 8263
_cell_measurement_temperature 153(2)
_cell_measurement_theta_max 25.5
_cell_measurement_theta_min 3.2
_cell_volume 4455.5(3)
_computing_cell_refinement 'SAINT (Bruker, 2000)'
_computing_data_collection 'APEX2 (Bruker, 2000)'
_computing_data_reduction 'SAINT (Bruker, 2000)'
_computing_molecular_graphics 'SHELXTL (Sheldrick, 2008) and PLATON (Spek, 2009)'
_computing_publication_material 'SHELXL97 (Sheldrick, 2008)'
_computing_structure_refinement 'SHELXL97 (Sheldrick, 2008)'
_computing_structure_solution 'SHELXS97 (Sheldrick, 2008)'
_diffrn_ambient_temperature 153(2)
_diffrn_measured_fraction_theta_full 0.997
_diffrn_measured_fraction_theta_max 0.997
_diffrn_measurement_device_type 'Bruker SMART APEXII'
_diffrn_measurement_method '\w scans'
_diffrn_radiation_monochromator graphite
_diffrn_radiation_source 'fine-focus sealed tube'
_diffrn_radiation_type MoK\a
_diffrn_radiation_wavelength 0.71073
_diffrn_reflns_av_R_equivalents 0.0450
_diffrn_reflns_av_sigmaI/netI 0.0442
_diffrn_reflns_limit_h_max 11
_diffrn_reflns_limit_h_min -11
_diffrn_reflns_limit_k_max 29
_diffrn_reflns_limit_k_min -26
_diffrn_reflns_limit_l_max 21
_diffrn_reflns_limit_l_min -21
_diffrn_reflns_number 32660
_diffrn_reflns_theta_full 25.00
_diffrn_reflns_theta_max 25.00
_diffrn_reflns_theta_min 3.20
_exptl_absorpt_coefficient_mu 0.387
_exptl_absorpt_correction_T_max 0.9198
_exptl_absorpt_correction_T_min 0.8638
_exptl_absorpt_correction_type multi-scan
_exptl_absorpt_process_details '(SADABS; Sheldrick, 1996)'
_exptl_crystal_colour yellow
_exptl_crystal_density_diffrn 1.478
_exptl_crystal_density_method 'not measured'
_exptl_crystal_description block
_exptl_crystal_F_000 2060
_exptl_crystal_size_max 0.39
_exptl_crystal_size_mid 0.25
_exptl_crystal_size_min 0.22
_refine_diff_density_max 0.734
_refine_diff_density_min -0.973
_refine_ls_extinction_method none
_refine_ls_goodness_of_fit_ref 1.074
_refine_ls_hydrogen_treatment constr
_refine_ls_matrix_type full
_refine_ls_number_parameters 603
_refine_ls_number_reflns 7806
_refine_ls_number_restraints 8
_refine_ls_restrained_S_all 1.076
_refine_ls_R_factor_all 0.1156
_refine_ls_R_factor_gt 0.0740
_refine_ls_shift/su_max 0.003
_refine_ls_shift/su_mean 0.000
_refine_ls_structure_factor_coef Fsqd
_refine_ls_weighting_details 'calc w=1/[\s^2^(Fo^2^)+(0.1644P)^2^] where P=(Fo^2^+2Fc^2^)/3'
_refine_ls_weighting_scheme calc
_refine_ls_wR_factor_gt 0.2096
_refine_ls_wR_factor_ref 0.2549
_reflns_number_gt 4707
_reflns_number_total 7806
_reflns_threshold_expression I>2\s(I)
_cod_data_source_file lh5083.cif
_cod_data_source_block I
_cod_original_sg_symbol_H-M 'P 21/c'
_cod_database_code 2227754
_cod_database_fobs_code 2227754

loop_
_symmetry_equiv_pos_as_xyz
'x, y, z'
'-x, y+1/2, -z+1/2'
'-x, -y, -z'
'x, -y-1/2, z-1/2'

loop_
_atom_site_type_symbol
_atom_site_label
_atom_site_fract_x
_atom_site_fract_y
_atom_site_fract_z
_atom_site_U_iso_or_equiv
_atom_site_adp_type
_atom_site_calc_flag
_atom_site_refinement_flags
_atom_site_occupancy
_atom_site_disorder_assembly
_atom_site_disorder_group
Mn Mn 0.28926(6) 0.50170(2) 0.15226(4) 0.0402(3) Uani d . 1 . .
O O1 0.4637(3) 0.50371(10) 0.09714(18) 0.0451(7) Uani d . 1 . .
H H1W 0.4967 0.5364 0.0826 0.068 Uiso d R 1 . .
H H2W 0.5072 0.4715 0.0900 0.068 Uiso d R 1 . .
O O2 0.3980(4) 0.50978(15) 0.2620(2) 0.0687(10) Uani d . 1 . .
H H2 0.3459 0.5085 0.3018 0.082 Uiso calc R 1 . .
O O3 0.1054(4) 0.49324(12) 0.2034(2) 0.0597(9) Uani d . 1 . .
H H3 0.0606 0.4596 0.1956 0.072 Uiso calc R 1 . .
O O4 0.1588(3) 0.49524(10) 0.03089(16) 0.0380(7) Uani d . 1 . .
N N1 0.2345(3) 0.58284(14) 0.10970(19) 0.0407(8) Uani d . 1 . .
N N2 0.1547(3) 0.64007(13) 0.01947(19) 0.0401(8) Uani d . 1 . .
H H2B 0.1184 0.6519 -0.0249 0.048 Uiso calc R 1 . .
N N3 0.2699(3) 0.41580(13) 0.11969(19) 0.0387(8) Uani d . 1 . .
N N4 0.2055(3) 0.35199(13) 0.03689(19) 0.0406(8) Uani d . 1 . .
H H4B 0.1703 0.3367 -0.0055 0.049 Uiso calc R 1 . .
C C1 0.2462(4) 0.63501(17) 0.1386(2) 0.0410(10) Uani d . 1 . .
C C2 0.2999(4) 0.65352(19) 0.2102(3) 0.0485(11) Uani d . 1 . .
H H2A 0.3319 0.6294 0.2497 0.058 Uiso calc R 1 . .
C C3 0.3040(5) 0.70810(19) 0.2202(3) 0.0517(12) Uani d . 1 . .
H H3A 0.3424 0.7220 0.2677 0.062 Uiso calc R 1 . .
C C4 0.2539(5) 0.74418(19) 0.1633(3) 0.0516(12) Uani d . 1 . .
H H4A 0.2583 0.7817 0.1733 0.062 Uiso calc R 1 . .
C C5 0.1986(4) 0.72665(17) 0.0935(3) 0.0467(11) Uani d . 1 . .
H H5A 0.1637 0.7510 0.0549 0.056 Uiso calc R 1 . .
C C6 0.1962(4) 0.67122(17) 0.0824(2) 0.0419(10) Uani d . 1 . .
C C7 0.1802(4) 0.58830(17) 0.0388(2) 0.0393(9) Uani d . 1 . .
C C8 0.1595(4) 0.54227(15) -0.0147(2) 0.0391(10) Uani d . 1 . .
H H8A 0.0730 0.5460 -0.0485 0.047 Uiso calc R 1 . .
H H8B 0.2333 0.5405 -0.0454 0.047 Uiso calc R 1 . .
C C9 0.1768(4) 0.44668(16) -0.0084(2) 0.0408(10) Uani d . 1 . .
H H9A 0.2485 0.4511 -0.0401 0.049 Uiso calc R 1 . .
H H9B 0.0924 0.4365 -0.0409 0.049 Uiso calc R 1 . .
C C10 0.2155(4) 0.40456(17) 0.0506(2) 0.0387(10) Uani d . 1 . .
C C11 0.2612(4) 0.32574(17) 0.1022(2) 0.0414(10) Uani d . 1 . .
C C12 0.2816(4) 0.27105(17) 0.1189(3) 0.0480(11) Uani d . 1 . .
H H12A 0.2526 0.2437 0.0833 0.058 Uiso calc R 1 . .
C C13 0.3455(4) 0.2593(2) 0.1892(3) 0.0523(12) Uani d . 1 . .
H H13A 0.3623 0.2228 0.2030 0.063 Uiso calc R 1 . .
C C14 0.3872(5) 0.3002(2) 0.2416(3) 0.0539(12) Uani d . 1 . .
H H14A 0.4323 0.2905 0.2898 0.065 Uiso calc R 1 . .
C C15 0.3647(4) 0.35295(18) 0.2253(2) 0.0461(11) Uani d . 1 . .
H H15A 0.3908 0.3800 0.2617 0.055 Uiso calc R 1 . .
C C16 0.3016(4) 0.36626(17) 0.1529(2) 0.0392(10) Uani d . 1 . .
C C17 0.5414(7) 0.5170(4) 0.2839(4) 0.111(3) Uani d . 1 . .
H H17A 0.5843 0.5187 0.2379 0.134 Uiso calc R 1 . .
H H17B 0.5775 0.4848 0.3125 0.134 Uiso calc R 1 . .
C C18 0.5828(9) 0.5670(4) 0.3312(6) 0.158(4) Uani d . 1 . .
H H18A 0.6809 0.5678 0.3445 0.237 Uiso calc R 1 . .
H H18B 0.5413 0.5659 0.3771 0.237 Uiso calc R 1 . .
H H18C 0.5527 0.5993 0.3024 0.237 Uiso calc R 1 . .
C C19 0.0450(6) 0.5308(2) 0.2460(4) 0.0798(18) Uani d . 1 . .
H H19A 0.0727 0.5674 0.2328 0.096 Uiso calc R 1 . .
H H19B 0.0794 0.5249 0.2998 0.096 Uiso calc R 1 . .
C C20 -0.1021(6) 0.5284(3) 0.2355(4) 0.099(2) Uani d . 1 . .
H H20A -0.1365 0.5555 0.2674 0.148 Uiso calc R 1 . .
H H20B -0.1307 0.4926 0.2493 0.148 Uiso calc R 1 . .
H H20C -0.1375 0.5356 0.1828 0.148 Uiso calc R 1 . .
O O5 0.5161(3) 0.41792(12) 0.00890(15) 0.0447(7) Uani d . 1 . .
O O6 0.3795(4) 0.40081(15) -0.1255(2) 0.0732(11) Uani d . 1 . .
O O7 0.3734(4) 0.32152(15) -0.1712(2) 0.0725(11) Uani d . 1 . .
O O8 0.5357(7) 0.16990(18) -0.0341(4) 0.126(2) Uani d . 1 . .
O O9 0.6222(7) 0.17536(18) 0.0825(4) 0.136(2) Uani d . 1 . .
O O10 0.7047(3) 0.34095(14) 0.1990(2) 0.0673(10) Uani d . 1 . .
O O11 0.6462(4) 0.41649(13) 0.1475(2) 0.0643(9) Uani d . 1 . .
N N5 0.4079(4) 0.35240(16) -0.1193(2) 0.0524(10) Uani d . 1 . .
N N6 0.5727(7) 0.1957(2) 0.0240(4) 0.102(2) Uani d . 1 . .
N N7 0.6505(4) 0.36722(16) 0.1451(2) 0.0509(10) Uani d . 1 . .
C C21 0.5280(4) 0.36791(18) 0.0124(2) 0.0419(10) Uani d . 1 . .
C C22 0.4763(5) 0.33195(17) -0.0490(3) 0.0465(11) Uani d . 1 . .
C C23 0.4907(5) 0.2772(2) -0.0454(3) 0.0614(14) Uani d . 1 . .
H H23A 0.4560 0.2555 -0.0872 0.074 Uiso calc R 1 . .
C C24 0.5567(5) 0.25352(19) 0.0198(3) 0.0629(14) Uani d . 1 . .
C C25 0.6078(5) 0.28421(19) 0.0812(3) 0.0576(13) Uani d . 1 . .
H H25A 0.6533 0.2676 0.1252 0.069 Uiso calc R 1 . .
C C26 0.5921(4) 0.33915(17) 0.0778(3) 0.0458(11) Uani d . 1 . .
N N8 0.9544(5) 0.17124(16) 0.1081(3) 0.0783(15) Uani d D 1 . .
N N9 1.1077(4) 0.21015(19) 0.3675(2) 0.0564(11) Uani d . 1 . .
O O12 0.9230(4) 0.28313(12) 0.08169(19) 0.0605(9) Uani d . 1 A .
O O13 0.9718(8) 0.1816(3) 0.0434(3) 0.075(3) Uiso d PD 0.577(11) A 1
O O14 0.9109(8) 0.1275(2) 0.1270(4) 0.081(3) Uiso d PD 0.577(11) A 1
O O13A 0.8804(10) 0.1802(4) 0.0484(5) 0.083(4) Uiso d PD 0.423(11) A 2
O O14A 0.9955(13) 0.1244(3) 0.1159(7) 0.097(4) Uiso d PD 0.423(11) A 2
O O15 1.1017(3) 0.16073(15) 0.3786(2) 0.0662(10) Uani d . 1 . .
O O16 1.1480(4) 0.24173(17) 0.4180(2) 0.0685(10) Uani d . 1 . .
O O17 1.0423(3) 0.38875(13) 0.25535(19) 0.0590(9) Uani d . 1 A .
O O18 0.9626(3) 0.38007(12) 0.13932(18) 0.0517(8) Uani d . 1 A .
C C27 0.9682(4) 0.26778(18) 0.1456(3) 0.0481(11) Uani d . 1 . .
C C28 0.9854(5) 0.21100(18) 0.1660(3) 0.0523(12) Uani d . 1 A .
C C29 1.0283(5) 0.19286(19) 0.2356(3) 0.0538(12) Uani d . 1 . .
H H29A 1.0340 0.1553 0.2453 0.065 Uiso calc R 1 A .
C C30 1.0641(4) 0.22935(19) 0.2930(3) 0.0472(11) Uani d . 1 A .
C C31 1.0545(4) 0.28391(18) 0.2804(3) 0.0459(11) Uani d . 1 . .
H H31A 1.0793 0.3085 0.3204 0.055 Uiso calc R 1 A .
C C32 1.0087(4) 0.30245(17) 0.2095(3) 0.0429(10) Uani d . 1 A .
N N10 1.0031(3) 0.36034(15) 0.2009(2) 0.0456(9) Uani d . 1 . .
O O19 0.7129(15) 0.0593(3) -0.0039(7) 0.280(6) Uani d D 1 . .
H H19 0.6622 0.0906 -0.0120 0.420 Uiso d R 1 . .
C C33 0.8305(13) 0.0560(5) -0.0371(9) 0.292(14) Uani d D 1 . .
H H33A 0.8446 0.0190 -0.0547 0.351 Uiso calc R 1 . .
H H33B 0.9103 0.0672 -0.0016 0.351 Uiso calc R 1 . .
C C34 0.8024(13) 0.0960(5) -0.1043(6) 0.169(5) Uani d D 1 . .
H H34A 0.8783 0.0956 -0.1327 0.253 Uiso calc R 1 . .
H H34B 0.7909 0.1324 -0.0853 0.253 Uiso calc R 1 . .
H H34C 0.7202 0.0851 -0.1372 0.253 Uiso calc R 1 . .
O O20 0.7010(7) -0.0141(3) 0.1132(3) 0.141(2) Uani d . 1 . .
H H20 0.7056 0.0099 0.0742 0.211 Uiso d R 1 . .
C C35 0.6637(14) -0.0651(4) 0.0749(6) 0.173(5) Uani d . 1 . .
H H35A 0.6185 -0.0878 0.1087 0.208 Uiso calc R 1 . .
H H35B 0.5970 -0.0573 0.0300 0.208 Uiso calc R 1 . .
C C36 0.7723(13) -0.0961(6) 0.0511(8) 0.214(6) Uani d . 1 . .
H H36A 0.7349 -0.1271 0.0216 0.320 Uiso calc R 1 . .
H H36B 0.8329 -0.1086 0.0954 0.320 Uiso calc R 1 . .
H H36C 0.8224 -0.0735 0.0204 0.320 Uiso calc R 1 . .

loop_
_atom_site_aniso_label
_atom_site_aniso_U_11
_atom_site_aniso_U_22
_atom_site_aniso_U_33
_atom_site_aniso_U_12
_atom_site_aniso_U_13
_atom_site_aniso_U_23
Mn 0.0467(4) 0.0440(4) 0.0288(4) 0.0027(3) 0.0021(3) 0.0021(3)
O1 0.0509(17) 0.0410(16) 0.0441(19) 0.0022(12) 0.0094(14) -0.0005(12)
O2 0.069(2) 0.097(3) 0.037(2) 0.0132(19) -0.0015(17) -0.0032(18)
O3 0.072(2) 0.0499(19) 0.063(2) -0.0003(15) 0.0297(19) -0.0059(15)
O4 0.0453(16) 0.0409(16) 0.0264(15) -0.0014(12) 0.0004(12) 0.0018(11)
N1 0.046(2) 0.046(2) 0.029(2) 0.0010(16) 0.0013(15) 0.0035(16)
N2 0.0444(19) 0.0419(19) 0.034(2) 0.0032(16) 0.0049(15) 0.0081(16)
N3 0.0424(18) 0.0445(19) 0.0288(19) 0.0023(16) 0.0039(15) 0.0025(15)
N4 0.049(2) 0.0394(19) 0.033(2) -0.0035(16) 0.0043(16) -0.0026(15)
C1 0.040(2) 0.044(2) 0.040(3) -0.0014(19) 0.0064(18) 0.0005(19)
C2 0.053(3) 0.055(3) 0.037(3) 0.001(2) 0.005(2) -0.001(2)
C3 0.052(3) 0.055(3) 0.048(3) -0.006(2) 0.005(2) -0.012(2)
C4 0.053(3) 0.046(3) 0.057(3) -0.005(2) 0.013(2) -0.005(2)
C5 0.050(3) 0.041(2) 0.050(3) -0.003(2) 0.013(2) 0.004(2)
C6 0.039(2) 0.047(2) 0.040(3) -0.0027(19) 0.0091(19) 0.000(2)
C7 0.040(2) 0.044(2) 0.035(2) -0.0012(18) 0.0080(18) 0.0044(19)
C8 0.047(2) 0.039(2) 0.030(2) 0.0014(18) 0.0031(18) 0.0055(18)
C9 0.046(2) 0.045(2) 0.031(2) 0.0011(19) 0.0054(18) 0.0008(19)
C10 0.041(2) 0.044(2) 0.031(2) -0.0023(18) 0.0054(18) -0.0025(18)
C11 0.041(2) 0.049(3) 0.036(2) 0.0030(19) 0.0106(19) 0.0059(19)
C12 0.053(3) 0.043(2) 0.049(3) 0.002(2) 0.012(2) 0.005(2)
C13 0.054(3) 0.051(3) 0.055(3) 0.006(2) 0.016(2) 0.013(2)
C14 0.055(3) 0.063(3) 0.044(3) 0.009(2) 0.009(2) 0.017(2)
C15 0.052(3) 0.050(3) 0.035(2) 0.004(2) 0.004(2) 0.005(2)
C16 0.042(2) 0.040(2) 0.036(2) 0.0058(18) 0.0070(18) 0.0012(18)
C17 0.089(5) 0.165(7) 0.072(5) 0.017(5) -0.015(4) -0.028(5)
C18 0.110(7) 0.207(10) 0.143(9) 0.032(6) -0.029(6) -0.047(8)
C19 0.081(4) 0.074(4) 0.094(5) -0.004(3) 0.046(4) -0.025(3)
C20 0.076(4) 0.118(6) 0.102(6) 0.016(4) 0.014(4) -0.016(4)
O5 0.0531(18) 0.0412(17) 0.0388(18) 0.0014(13) 0.0033(14) -0.0009(13)
O6 0.090(3) 0.060(2) 0.060(2) -0.010(2) -0.0173(19) -0.0121(19)
O7 0.074(2) 0.077(2) 0.066(3) -0.0082(19) 0.0099(19) -0.038(2)
O8 0.185(6) 0.047(3) 0.154(6) -0.004(3) 0.049(4) -0.016(3)
O9 0.215(7) 0.048(3) 0.142(5) 0.018(3) 0.022(5) 0.026(3)
O10 0.065(2) 0.073(2) 0.062(2) 0.0082(17) 0.0048(18) 0.0288(19)
O11 0.081(2) 0.049(2) 0.054(2) 0.0006(17) -0.0159(18) 0.0049(16)
N5 0.053(2) 0.052(2) 0.054(3) -0.0099(19) 0.0130(19) -0.015(2)
N6 0.148(6) 0.040(3) 0.125(6) -0.006(3) 0.047(5) -0.003(3)
N7 0.048(2) 0.055(2) 0.050(3) 0.0026(19) 0.0088(18) 0.015(2)
C21 0.041(2) 0.043(3) 0.043(3) -0.0030(19) 0.0125(19) -0.0008(19)
C22 0.050(3) 0.043(3) 0.050(3) 0.000(2) 0.017(2) -0.006(2)
C23 0.068(3) 0.052(3) 0.072(4) -0.011(2) 0.033(3) -0.017(3)
C24 0.071(3) 0.039(3) 0.086(4) 0.002(2) 0.033(3) 0.007(3)
C25 0.058(3) 0.049(3) 0.071(4) 0.000(2) 0.026(3) 0.012(3)
C26 0.044(2) 0.043(2) 0.054(3) -0.0011(19) 0.016(2) 0.003(2)
N8 0.126(4) 0.042(2) 0.059(3) -0.009(2) -0.012(3) 0.017(2)
N9 0.047(2) 0.070(3) 0.053(3) 0.011(2) 0.010(2) 0.027(2)
O12 0.082(2) 0.0488(18) 0.046(2) -0.0060(17) -0.0055(17) 0.0109(15)
O15 0.060(2) 0.078(3) 0.062(2) 0.0123(18) 0.0136(17) 0.0355(19)
O16 0.074(2) 0.087(3) 0.043(2) 0.017(2) 0.0025(18) 0.011(2)
O17 0.078(2) 0.0529(19) 0.043(2) -0.0001(16) 0.0018(17) 0.0019(16)
O18 0.0632(19) 0.0477(18) 0.0436(19) 0.0062(14) 0.0056(15) 0.0143(15)
C27 0.051(3) 0.049(3) 0.042(3) 0.001(2) -0.001(2) 0.014(2)
C28 0.063(3) 0.045(3) 0.049(3) -0.007(2) 0.006(2) 0.007(2)
C29 0.057(3) 0.048(3) 0.056(3) 0.001(2) 0.006(2) 0.019(2)
C30 0.045(2) 0.055(3) 0.041(3) 0.004(2) 0.007(2) 0.015(2)
C31 0.043(2) 0.055(3) 0.040(3) 0.008(2) 0.0060(19) 0.010(2)
C32 0.040(2) 0.046(2) 0.044(3) 0.0045(19) 0.0096(19) 0.009(2)
N10 0.044(2) 0.050(2) 0.043(2) 0.0028(17) 0.0068(17) 0.0086(19)
O19 0.45(2) 0.109(6) 0.316(15) -0.045(9) 0.159(14) -0.037(7)
C33 0.189(13) 0.151(13) 0.57(4) -0.059(11) 0.17(2) -0.138(18)
C34 0.245(14) 0.125(8) 0.140(10) -0.038(8) 0.036(9) 0.005(7)
O20 0.195(7) 0.160(5) 0.072(4) -0.043(4) 0.035(4) -0.030(3)
C35 0.260(15) 0.138(9) 0.127(9) -0.058(9) 0.047(9) -0.050(7)
C36 0.172(11) 0.272(16) 0.184(13) 0.080(11) -0.015(9) -0.025(12)

loop_
_atom_type_symbol
_atom_type_description
_atom_type_scat_dispersion_real
_atom_type_scat_dispersion_imag
_atom_type_scat_source
C C 0.0033 0.0016 'International Tables Vol C Tables 4.2.6.8 and 6.1.1.4'
H H 0.0000 0.0000 'International Tables Vol C Tables 4.2.6.8 and 6.1.1.4'
Mn Mn 0.3368 0.7283 'International Tables Vol C Tables 4.2.6.8 and 6.1.1.4'
N N 0.0061 0.0033 'International Tables Vol C Tables 4.2.6.8 and 6.1.1.4'
O O 0.0106 0.0060 'International Tables Vol C Tables 4.2.6.8 and 6.1.1.4'

loop_
_geom_angle_atom_site_label_1
_geom_angle_atom_site_label_2
_geom_angle_atom_site_label_3
_geom_angle_site_symmetry_1
_geom_angle_site_symmetry_3
_geom_angle
_geom_angle_publ_flag
O2 Mn O1 . . 94.95(14) ?
O2 Mn O3 . . 88.13(15) ?
O1 Mn O3 . . 175.05(11) ?
O2 Mn N1 . . 107.83(13) ?
O1 Mn N1 . . 89.80(12) ?
O3 Mn N1 . . 92.95(12) ?
O2 Mn N3 . . 110.56(13) ?
O1 Mn N3 . . 86.88(11) ?
O3 Mn N3 . . 88.41(12) ?
N1 Mn N3 . . 141.62(13) ?
O2 Mn O4 . . 177.23(12) ?
O1 Mn O4 . . 87.29(11) ?
O3 Mn O4 . . 89.76(12) ?
N1 Mn O4 . . 70.50(11) ?
N3 Mn O4 . . 71.15(10) ?
Mn O1 H1W . . 120.2 ?
Mn O1 H2W . . 118.7 ?
H1W O1 H2W . . 121.1 ?
C17 O2 Mn . . 128.3(4) ?
C17 O2 H2 . . 115.8 ?
Mn O2 H2 . . 115.8 ?
C19 O3 Mn . . 128.7(3) ?
C19 O3 H3 . . 115.6 ?
Mn O3 H3 . . 115.6 ?
C9 O4 C8 . . 113.3(3) ?
C9 O4 Mn . . 114.9(2) ?
C8 O4 Mn . . 115.1(2) ?
C7 N1 C1 . . 105.4(3) ?
C7 N1 Mn . . 118.6(3) ?
C1 N1 Mn . . 136.0(3) ?
C7 N2 C6 . . 107.4(4) ?
C7 N2 H2B . . 126.3 ?
C6 N2 H2B . . 126.3 ?
C10 N3 C16 . . 104.9(3) ?
C10 N3 Mn . . 117.7(3) ?
C16 N3 Mn . . 137.4(3) ?
C10 N4 C11 . . 107.1(3) ?
C10 N4 H4B . . 126.4 ?
C11 N4 H4B . . 126.4 ?
C6 C1 N1 . . 109.1(4) ?
C6 C1 C2 . . 120.4(4) ?
N1 C1 C2 . . 130.4(4) ?
C3 C2 C1 . . 116.6(4) ?
C3 C2 H2A . . 121.7 ?
C1 C2 H2A . . 121.7 ?
C2 C3 C4 . . 122.5(5) ?
C2 C3 H3A . . 118.7 ?
C4 C3 H3A . . 118.7 ?
C5 C4 C3 . . 121.5(4) ?
C5 C4 H4A . . 119.2 ?
C3 C4 H4A . . 119.2 ?
C4 C5 C6 . . 116.4(4) ?
C4 C5 H5A . . 121.8 ?
C6 C5 H5A . . 121.8 ?
N2 C6 C5 . . 131.9(4) ?
N2 C6 C1 . . 105.5(4) ?
C5 C6 C1 . . 122.5(4) ?
N1 C7 N2 . . 112.6(4) ?
N1 C7 C8 . . 123.0(4) ?
N2 C7 C8 . . 124.2(4) ?
O4 C8 C7 . . 105.5(3) ?
O4 C8 H8A . . 110.6 ?
C7 C8 H8A . . 110.6 ?
O4 C8 H8B . . 110.6 ?
C7 C8 H8B . . 110.6 ?
H8A C8 H8B . . 108.8 ?
O4 C9 C10 . . 106.1(3) ?
O4 C9 H9A . . 110.5 ?
C10 C9 H9A . . 110.5 ?
O4 C9 H9B . . 110.5 ?
C10 C9 H9B . . 110.5 ?
H9A C9 H9B . . 108.7 ?
N3 C10 N4 . . 113.2(4) ?
N3 C10 C9 . . 123.4(4) ?
N4 C10 C9 . . 123.3(4) ?
C16 C11 N4 . . 105.1(4) ?
C16 C11 C12 . . 123.1(4) ?
N4 C11 C12 . . 131.8(4) ?
C13 C12 C11 . . 116.2(4) ?
C13 C12 H12A . . 121.9 ?
C11 C12 H12A . . 121.9 ?
C12 C13 C14 . . 121.4(4) ?
C12 C13 H13A . . 119.3 ?
C14 C13 H13A . . 119.3 ?
C15 C14 C13 . . 122.0(4) ?
C15 C14 H14A . . 119.0 ?
C13 C14 H14A . . 119.0 ?
C14 C15 C16 . . 117.9(4) ?
C14 C15 H15A . . 121.1 ?
C16 C15 H15A . . 121.1 ?
C11 C16 N3 . . 109.6(4) ?
C11 C16 C15 . . 119.5(4) ?
N3 C16 C15 . . 130.9(4) ?
O2 C17 C18 . . 115.4(6) ?
O2 C17 H17A . . 108.4 ?
C18 C17 H17A . . 108.4 ?
O2 C17 H17B . . 108.4 ?
C18 C17 H17B . . 108.4 ?
H17A C17 H17B . . 107.5 ?
C17 C18 H18A . . 109.5 ?
C17 C18 H18B . . 109.5 ?
H18A C18 H18B . . 109.5 ?
C17 C18 H18C . . 109.5 ?
H18A C18 H18C . . 109.5 ?
H18B C18 H18C . . 109.5 ?
O3 C19 C20 . . 114.3(5) ?
O3 C19 H19A . . 108.7 ?
C20 C19 H19A . . 108.7 ?
O3 C19 H19B . . 108.7 ?
C20 C19 H19B . . 108.7 ?
H19A C19 H19B . . 107.6 ?
C19 C20 H20A . . 109.5 ?
C19 C20 H20B . . 109.5 ?
H20A C20 H20B . . 109.5 ?
C19 C20 H20C . . 109.5 ?
H20A C20 H20C . . 109.5 ?
H20B C20 H20C . . 109.5 ?
O7 N5 O6 . . 120.5(4) ?
O7 N5 C22 . . 119.8(4) ?
O6 N5 C22 . . 119.7(4) ?
O9 N6 O8 . . 123.8(6) ?
O9 N6 C24 . . 119.2(7) ?
O8 N6 C24 . . 117.0(7) ?
O11 N7 O10 . . 121.1(4) ?
O11 N7 C26 . . 120.0(4) ?
O10 N7 C26 . . 118.9(4) ?
O5 C21 C26 . . 124.1(4) ?
O5 C21 C22 . . 123.4(4) ?
C26 C21 C22 . . 112.5(4) ?
C23 C22 N5 . . 115.1(4) ?
C23 C22 C21 . . 123.4(5) ?
N5 C22 C21 . . 121.4(4) ?
C22 C23 C24 . . 119.5(5) ?
C22 C23 H23A . . 120.2 ?
C24 C23 H23A . . 120.2 ?
C25 C24 C23 . . 121.2(5) ?
C25 C24 N6 . . 118.9(6) ?
C23 C24 N6 . . 119.9(6) ?
C26 C25 C24 . . 119.2(5) ?
C26 C25 H25A . . 120.4 ?
C24 C25 H25A . . 120.4 ?
C25 C26 N7 . . 114.4(4) ?
C25 C26 C21 . . 124.1(5) ?
N7 C26 C21 . . 121.5(4) ?
O13 N8 O14A . . 102.2(8) ?
O13 N8 O13A . . 44.6(5) ?
O14A N8 O13A . . 114.6(8) ?
O13 N8 O14 . . 123.2(6) ?
O14A N8 O14 . . 42.9(5) ?
O13A N8 O14 . . 101.8(7) ?
O13 N8 C28 . . 119.9(5) ?
O14A N8 C28 . . 122.2(7) ?
O13A N8 C28 . . 123.2(6) ?
O14 N8 C28 . . 116.9(5) ?
O16 N9 O15 . . 122.1(4) ?
O16 N9 C30 . . 120.3(4) ?
O15 N9 C30 . . 117.6(5) ?
O12 C27 C32 . . 125.4(4) ?
O12 C27 C28 . . 123.1(4) ?
C32 C27 C28 . . 111.5(4) ?
C29 C28 N8 . . 116.9(4) ?
C29 C28 C27 . . 124.6(5) ?
N8 C28 C27 . . 118.5(4) ?
C28 C29 C30 . . 119.4(4) ?
C28 C29 H29A . . 120.3 ?
C30 C29 H29A . . 120.3 ?
C31 C30 C29 . . 121.3(4) ?
C31 C30 N9 . . 119.1(4) ?
C29 C30 N9 . . 119.5(4) ?
C32 C31 C30 . . 119.3(4) ?
C32 C31 H31A . . 120.3 ?
C30 C31 H31A . . 120.3 ?
C31 C32 N10 . . 115.8(4) ?
C31 C32 C27 . . 123.9(4) ?
N10 C32 C27 . . 120.3(4) ?
O17 N10 O18 . . 121.2(4) ?
O17 N10 C32 . . 119.0(4) ?
O18 N10 C32 . . 119.8(4) ?
C33 O19 H19 . . 117.3 ?
O19 C33 C34 . . 103.1(11) ?
O19 C33 H33A . . 111.1 ?
C34 C33 H33A . . 111.1 ?
O19 C33 H33B . . 111.1 ?
C34 C33 H33B . . 111.1 ?
H33A C33 H33B . . 109.1 ?
C33 C34 H34A . . 109.5 ?
C33 C34 H34B . . 109.5 ?
H34A C34 H34B . . 109.5 ?
C33 C34 H34C . . 109.5 ?
H34A C34 H34C . . 109.5 ?
H34B C34 H34C . . 109.5 ?
C35 O20 H20 . . 103.7 ?
C36 C35 O20 . . 116.6(12) ?
C36 C35 H35A . . 108.2 ?
O20 C35 H35A . . 108.2 ?
C36 C35 H35B . . 108.2 ?
O20 C35 H35B . . 108.2 ?
H35A C35 H35B . . 107.3 ?
C35 C36 H36A . . 109.5 ?
C35 C36 H36B . . 109.5 ?
H36A C36 H36B . . 109.5 ?
C35 C36 H36C . . 109.5 ?
H36A C36 H36C . . 109.5 ?
H36B C36 H36C . . 109.5 ?

loop_
_geom_bond_atom_site_label_1
_geom_bond_atom_site_label_2
_geom_bond_site_symmetry_2
_geom_bond_distance
_geom_bond_publ_flag
Mn O2 . 2.123(4) ?
Mn O1 . 2.140(3) ?
Mn O3 . 2.194(3) ?
Mn N1 . 2.199(3) ?
Mn N3 . 2.215(3) ?
Mn O4 . 2.384(3) ?
O1 H1W . 0.9300 ?
O1 H2W . 0.9301 ?
O2 C17 . 1.449(8) ?
O2 H2 . 0.9500 ?
O3 C19 . 1.404(6) ?
O3 H3 . 0.9500 ?
O4 C9 . 1.425(5) ?
O4 C8 . 1.429(5) ?
N1 C7 . 1.320(5) ?
N1 C1 . 1.396(5) ?
N2 C7 . 1.348(5) ?
N2 C6 . 1.386(5) ?
N2 H2B . 0.8800 ?
N3 C10 . 1.314(5) ?
N3 C16 . 1.386(5) ?
N4 C10 . 1.331(5) ?
N4 C11 . 1.389(5) ?
N4 H4B . 0.8800 ?
C1 C6 . 1.393(6) ?
C1 C2 . 1.401(6) ?
C2 C3 . 1.369(6) ?
C2 H2A . 0.9500 ?
C3 C4 . 1.400(7) ?
C3 H3A . 0.9500 ?
C4 C5 . 1.369(6) ?
C4 H4A . 0.9500 ?
C5 C6 . 1.392(6) ?
C5 H5A . 0.9500 ?
C7 C8 . 1.491(6) ?
C8 H8A . 0.9900 ?
C8 H8B . 0.9900 ?
C9 C10 . 1.502(6) ?
C9 H9A . 0.9900 ?
C9 H9B . 0.9900 ?
C11 C16 . 1.381(6) ?
C11 C12 . 1.401(6) ?
C12 C13 . 1.365(7) ?
C12 H12A . 0.9500 ?
C13 C14 . 1.409(7) ?
C13 H13A . 0.9500 ?
C14 C15 . 1.356(6) ?
C14 H14A . 0.9500 ?
C15 C16 . 1.403(6) ?
C15 H15A . 0.9500 ?
C17 C18 . 1.531(11) ?
C17 H17A . 0.9900 ?
C17 H17B . 0.9900 ?
C18 H18A . 0.9800 ?
C18 H18B . 0.9800 ?
C18 H18C . 0.9800 ?
C19 C20 . 1.464(8) ?
C19 H19A . 0.9900 ?
C19 H19B . 0.9900 ?
C20 H20A . 0.9800 ?
C20 H20B . 0.9800 ?
C20 H20C . 0.9800 ?
O5 C21 . 1.250(5) ?
O6 N5 . 1.238(5) ?
O7 N5 . 1.220(5) ?
O8 N6 . 1.236(8) ?
O9 N6 . 1.209(8) ?
O10 N7 . 1.229(5) ?
O11 N7 . 1.227(5) ?
N5 C22 . 1.443(6) ?
N6 C24 . 1.448(7) ?
N7 C26 . 1.446(6) ?
C21 C26 . 1.447(6) ?
C21 C22 . 1.457(6) ?
C22 C23 . 1.370(6) ?
C23 C24 . 1.392(8) ?
C23 H23A . 0.9500 ?
C24 C25 . 1.379(7) ?
C25 C26 . 1.375(6) ?
C25 H25A . 0.9500 ?
N8 O13 . 1.232(5) ?
N8 O14A . 1.236(5) ?
N8 O13A . 1.236(5) ?
N8 O14 . 1.239(5) ?
N8 C28 . 1.437(6) ?
N9 O16 . 1.224(5) ?
N9 O15 . 1.247(5) ?
N9 C30 . 1.433(6) ?
O12 C27 . 1.235(5) ?
O17 N10 . 1.226(5) ?
O18 N10 . 1.227(4) ?
C27 C32 . 1.448(6) ?
C27 C28 . 1.462(6) ?
C28 C29 . 1.344(6) ?
C29 C30 . 1.383(7) ?
C29 H29A . 0.9500 ?
C30 C31 . 1.376(6) ?
C31 C32 . 1.373(6) ?
C31 H31A . 0.9500 ?
C32 N10 . 1.448(6) ?
O19 C33 . 1.404(9) ?
O19 H19 . 0.9299 ?
C33 C34 . 1.560(10) ?
C33 H33A . 0.9900 ?
C33 H33B . 0.9900 ?
C34 H34A . 0.9800 ?
C34 H34B . 0.9800 ?
C34 H34C . 0.9800 ?
O20 C35 . 1.466(10) ?
O20 H20 . 0.9296 ?
C35 C36 . 1.451(14) ?
C35 H35A . 0.9900 ?
C35 H35B . 0.9900 ?
C36 H36A . 0.9800 ?
C36 H36B . 0.9800 ?
C36 H36C . 0.9800 ?

loop_
_geom_hbond_atom_site_label_D
_geom_hbond_atom_site_label_H
_geom_hbond_atom_site_label_A
_geom_hbond_site_symmetry_A
_geom_hbond_distance_DH
_geom_hbond_distance_HA
_geom_hbond_distance_DA
_geom_hbond_angle_DHA
O1 H1W O5 3_665 0.93 1.99 2.758(4) 138.5
O1 H1W O6 3_665 0.93 2.07 2.854(4) 140.6
O1 H2W O5 . 0.93 1.99 2.758(4) 138.7
O1 H2W O11 . 0.93 2.11 2.898(4) 141.1
O2 H2 O20 2_655 0.95 1.76 2.659(7) 156.5
O3 H3 O17 1_455 0.95 2.09 2.864(4) 137.9
O3 H3 O18 1_455 0.95 2.37 3.289(5) 162.8
N2 H2B O12 3_665 0.88 1.92 2.676(4) 142.4
N2 H2B O18 3_665 0.88 2.25 2.973(5) 139.6
N4 H4B O15 4_465 0.88 2.10 2.907(5) 151.9
N4 H4B O16 4_465 0.88 2.38 3.161(5) 148.0
O19 H19 O8 . 0.93 2.35 3.278(13) 179.2
O20 H20 O19 . 0.93 1.88 2.807(13) 179.0
